data_2013298
loop_
_publ_author_name
'Billetter, Heinrich'
'Hohn, Frauke'
'Pantenburg, Ingo'
'Ruschewitz, Uwe'

_publ_section_title
;
 [Cu{C~2~(COO)~2~}(H~2~O)~3~]&#x00B7;H~2~O, the first copper complex of
 acetylenedicarboxylic acid
;
_journal_issue 4
_journal_name_full 'Acta Crystallographica Section C'
_journal_page_first m130
_journal_page_last m131
_journal_paper_doi 10.1107/S0108270103003469
_journal_volume 59
_journal_year 2003
_chemical_formula_iupac '[Cu (C4 O4) (H2 O)3], H2 O'
_chemical_formula_moiety 'C4 H6 Cu O7, H2O'
_chemical_formula_sum 'C4 H8 Cu O8'
_chemical_formula_weight 247.64
_chemical_name_common
;
 copper acetylenedicarboxylate tetrahydrate
;
_chemical_name_systematic
;
catena-poly[[[triaquacopper(II)]-\m-acetylenedicarboxylato-\k^2^O:O'']
hydrate]
;
_space_group_IT_number 14
_symmetry_cell_setting monoclinic
_symmetry_space_group_name_Hall '-P 2ybc'
_symmetry_space_group_name_H-M 'P 1 21/c 1'
_atom_sites_solution_hydrogens difmap
_atom_sites_solution_primary direct
_atom_sites_solution_secondary difmap
_audit_creation_method SHELXL97
_cell_angle_alpha 90
_cell_angle_beta 90.418(10)
_cell_angle_gamma 90
_cell_formula_units_Z 4
_cell_length_a 6.5261(8)
_cell_length_b 7.0683(9)
_cell_length_c 18.417(2)
_cell_measurement_reflns_used 12049
_cell_measurement_temperature 293(2)
_cell_measurement_theta_max 35.3
_cell_measurement_theta_min 1.9
_cell_volume 849.52(18)
_computing_cell_refinement 'X-Area V1.15 (Stoe & Cie, 2001)'
_computing_data_collection 'X-Area V1.15 (Stoe & Cie, 2001)'
_computing_data_reduction 'X-Area V1.15 (Stoe & Cie, 2001)'
_computing_molecular_graphics 'DIAMOND V2.1e (Brandenburg, 2001)'
_computing_publication_material 'SHELXL97 (Sheldrick, 1997)'
_computing_structure_refinement 'SHELXL97 (Sheldrick, 1997)'
_computing_structure_solution 'SIR92 (Altomare et al., 1993)'
_diffrn_ambient_temperature 293(2)
_diffrn_detector_area_resol_mean 'not measured'
_diffrn_measured_fraction_theta_full 1.000
_diffrn_measured_fraction_theta_max 1.000
_diffrn_measurement_device_type 'STOE IPDS II'
_diffrn_measurement_method 'oscillation scans'
_diffrn_radiation_monochromator graphite
_diffrn_radiation_source 'fine-focus sealed tube'
_diffrn_radiation_type MoK\a
_diffrn_radiation_wavelength 0.71073
_diffrn_reflns_av_R_equivalents 0.0661
_diffrn_reflns_av_sigmaI/netI 0.0320
_diffrn_reflns_limit_h_max 9
_diffrn_reflns_limit_h_min -9
_diffrn_reflns_limit_k_max 9
_diffrn_reflns_limit_k_min -9
_diffrn_reflns_limit_l_max 25
_diffrn_reflns_limit_l_min -25
_diffrn_reflns_number 23355
_diffrn_reflns_theta_full 30.00
_diffrn_reflns_theta_max 30.00
_diffrn_reflns_theta_min 3.09
_diffrn_standards_decay_% 'not measured'
_diffrn_standards_interval_count 'not measured'
_diffrn_standards_interval_time 'not measured'
_diffrn_standards_number 'not measured'
_exptl_absorpt_coefficient_mu 2.585
_exptl_absorpt_correction_T_max 0.5414
_exptl_absorpt_correction_T_min 0.2955
_exptl_absorpt_correction_type numerical
_exptl_absorpt_process_details
;
The absorption correction (X-RED V1.22; Stoe & Cie, 2001) was performed
after
optimizing the crystal shape using X-SHAPE V1.06 (Stoe & Cie, 1999).
;
_exptl_crystal_colour blue
_exptl_crystal_density_diffrn 1.936
_exptl_crystal_density_meas ?
_exptl_crystal_density_method 'not measured'
_exptl_crystal_description polyhedron
_exptl_crystal_F_000 500
_exptl_crystal_size_max 0.2
_exptl_crystal_size_mid 0.1
_exptl_crystal_size_min 0.1
_refine_diff_density_max 0.382
_refine_diff_density_min -0.418
_refine_ls_extinction_coef 0.0072(8)
_refine_ls_extinction_expression Fc^*^=kFc[1+0.001xFc^2^\l^3^/sin(2\q)]^-1/4^
_refine_ls_extinction_method SHELXL97
_refine_ls_goodness_of_fit_ref 0.927
_refine_ls_hydrogen_treatment refall
_refine_ls_matrix_type full
_refine_ls_number_parameters 151
_refine_ls_number_reflns 2468
_refine_ls_number_restraints 0
_refine_ls_restrained_S_all 0.927
_refine_ls_R_factor_all 0.0481
_refine_ls_R_factor_gt 0.0288
_refine_ls_shift/su_max 0.000
_refine_ls_shift/su_mean 0.000
_refine_ls_structure_factor_coef Fsqd
_refine_ls_weighting_details 'calc w = 1/[\s^2^(Fo^2^)+(0.0406P)^2^] where P = (Fo^2^+2Fc^2^)/3'
_refine_ls_weighting_scheme calc
_refine_ls_wR_factor_gt 0.0644
_refine_ls_wR_factor_ref 0.0692
_reflns_number_gt 1766
_reflns_number_total 2468
_reflns_threshold_expression I>2\s(I)
_cod_data_source_file jz1547.cif
_cod_data_source_block I
_cod_depositor_comments
;
The following automatic conversions were performed:

'_exptl_crystal_density_meas' value 'not measured' was changed to '?'
- the value is perceived as not measured.

Automatic conversion script
Id: cif_fix_values 3008 2015-01-20 13:52:24Z robertas 
;
_cod_original_cell_volume 849.54(18)
_cod_original_sg_symbol_H-M 'P 21/c'
_cod_database_code 2013298
_cod_database_fobs_code 2013298

loop_
_symmetry_equiv_pos_as_xyz
'x, y, z'
'-x, y+1/2, -z+1/2'
'-x, -y, -z'
'x, -y-1/2, z-1/2'

loop_
_atom_site_label
_atom_site_fract_x
_atom_site_fract_y
_atom_site_fract_z
_atom_site_U_iso_or_equiv
_atom_site_adp_type
_atom_site_calc_flag
_atom_site_refinement_flags
_atom_site_occupancy
_atom_site_disorder_assembly
_atom_site_disorder_group
_atom_site_type_symbol
Cu1 0.35202(3) 0.25934(4) 0.158370(10) 0.01935(9) Uani d . 1 . . Cu
C1 0.1754(3) 0.2286(3) 0.29617(10) 0.0223(4) Uani d . 1 . . C
O11 0.3372(2) 0.2823(2) 0.26402(8) 0.0261(3) Uani d . 1 . . O
O12 0.0193(3) 0.1676(3) 0.26643(9) 0.0329(4) Uani d . 1 . . O
C2 0.1808(3) 0.2440(4) 0.37589(11) 0.0277(4) Uani d . 1 . . C
C3 0.1831(3) 0.2530(4) 0.44047(11) 0.0279(4) Uani d . 1 . . C
C4 0.1792(3) 0.2608(4) 0.52017(10) 0.0251(4) Uani d . 1 . . C
O41 0.3527(2) 0.2503(3) 0.55160(7) 0.0260(3) Uani d . 1 . . O
O42 0.0133(3) 0.2767(4) 0.55115(9) 0.0482(6) Uani d . 1 . . O
O5 0.3597(3) -0.0174(2) 0.16304(11) 0.0293(4) Uani d . 1 . . O
H51 0.451(6) -0.062(5) 0.184(2) 0.046(10) Uiso d . 1 . . H
H52 0.343(5) -0.065(4) 0.128(2) 0.034(9) Uiso d . 1 . . H
O6 0.7021(3) 0.2893(3) 0.16405(12) 0.0412(5) Uani d . 1 . . O
H61 0.771(7) 0.260(6) 0.134(3) 0.075(14) Uiso d . 1 . . H
H62 0.771(9) 0.265(7) 0.205(3) 0.104(18) Uiso d . 1 . . H
O7 0.2909(3) 0.5277(3) 0.15423(11) 0.0337(4) Uani d . 1 . . O
H71 0.194(6) 0.558(6) 0.177(2) 0.065(12) Uiso d . 1 . . H
H72 0.293(6) 0.578(5) 0.117(2) 0.047(10) Uiso d . 1 . . H
O8 0.3159(3) 0.7661(3) 0.04038(9) 0.0316(4) Uani d . 1 . . O
H81 0.207(7) 0.767(6) 0.014(2) 0.071(13) Uiso d . 1 . . H
H83 0.389(6) 0.763(5) 0.018(2) 0.046(10) Uiso d . 1 . . H

loop_
_atom_site_aniso_label
_atom_site_aniso_U_11
_atom_site_aniso_U_22
_atom_site_aniso_U_33
_atom_site_aniso_U_12
_atom_site_aniso_U_13
_atom_site_aniso_U_23
Cu1 0.02060(10) 0.02620(10) 0.01130(10) 0.00140(10) 0.00080(10) -0.00030(10)
C1 0.0258(9) 0.0281(10) 0.0130(7) -0.0012(8) 0.0013(7) 0.0001(7)
O11 0.0292(7) 0.0373(9) 0.0119(6) -0.0071(6) 0.0023(5) -0.0021(6)
O12 0.0279(8) 0.0515(10) 0.0193(8) -0.0074(7) -0.0019(6) -0.0030(7)
C2 0.0249(9) 0.0419(11) 0.0162(8) -0.0056(10) 0.0019(7) -0.0010(10)
C3 0.0220(8) 0.0463(11) 0.0154(8) 0.0001(10) 0.0005(7) -0.0004(10)
C4 0.0243(8) 0.0391(11) 0.0118(7) -0.0018(9) 0.0013(6) 0.0010(9)
O41 0.0231(6) 0.0427(8) 0.0122(6) -0.0029(7) 0.0007(5) 0.0008(7)
O42 0.0248(8) 0.1011(18) 0.0186(7) 0.0044(10) 0.0046(6) -0.0010(10)
O5 0.0374(10) 0.0277(7) 0.0226(9) 0.0052(7) -0.0060(7) -0.0018(7)
O6 0.0226(8) 0.0723(15) 0.0287(9) 0.0014(8) -0.0003(7) 0.0035(9)
O7 0.0450(11) 0.0305(8) 0.0258(9) 0.0101(7) 0.0101(8) 0.0049(7)
O8 0.0229(7) 0.0503(10) 0.0216(7) 0.0001(9) 0.0032(6) -0.0004(8)

loop_
_atom_type_symbol
_atom_type_description
_atom_type_scat_dispersion_real
_atom_type_scat_dispersion_imag
_atom_type_scat_source
C C 0.0033 0.0016 'International Tables Vol C Tables 4.2.6.8 and 6.1.1.4'
H H 0.0000 0.0000 'International Tables Vol C Tables 4.2.6.8 and 6.1.1.4'
O O 0.0106 0.0060 'International Tables Vol C Tables 4.2.6.8 and 6.1.1.4'
Cu Cu 0.3201 1.2651 'International Tables Vol C Tables 4.2.6.8 and 6.1.1.4'

loop_
_geom_angle_atom_site_label_1
_geom_angle_atom_site_label_2
_geom_angle_atom_site_label_3
_geom_angle_site_symmetry_1
_geom_angle_site_symmetry_3
_geom_angle
_geom_angle_publ_flag
O7 Cu1 O11 . . 86.92(8) yes
O7 Cu1 O5 . . 169.60(10) yes
O11 Cu1 O5 . . 92.34(7) yes
O7 Cu1 O41 . 4_565 89.79(8) yes
O11 Cu1 O41 . 4_565 176.12(7) yes
O5 Cu1 O41 . 4_565 90.52(8) yes
O7 Cu1 O6 . . 96.66(9) yes
O11 Cu1 O6 . . 90.19(7) yes
O5 Cu1 O6 . . 93.72(9) yes
O41 Cu1 O6 4_565 . 92.24(7) yes
O12 C1 O11 . . 125.76(19) yes
O12 C1 C2 . . 118.93(18) yes
O11 C1 C2 . . 115.31(18) yes
C3 C2 C1 . . 178.6(3) yes
C2 C3 C4 . . 178.0(2) yes
O42 C4 O41 . . 125.28(19) yes
O42 C4 C3 . . 119.17(19) yes
O41 C4 C3 . . 115.55(17) yes
H51 O5 H52 . . 111(4) no
H61 O6 H62 . . 106(5) no
H71 O7 H72 . . 112(4) no
H81 O8 H83 . . 106(4) no

loop_
_geom_bond_atom_site_label_1
_geom_bond_atom_site_label_2
_geom_bond_site_symmetry_2
_geom_bond_distance
_geom_bond_publ_flag
Cu1 O7 . 1.9396(18) yes
Cu1 O11 . 1.9555(15) yes
Cu1 O5 . 1.9588(17) yes
Cu1 O41 4_565 1.9677(14) yes
Cu1 O6 . 2.2961(19) yes
C1 O12 . 1.231(3) yes
C1 O11 . 1.273(2) yes
C1 C2 . 1.472(3) yes
C2 C3 . 1.191(3) yes
C3 C4 . 1.469(3) yes
C4 O42 . 1.233(2) yes
C4 O41 . 1.270(3) yes
O5 H51 . 0.78(4) no
O5 H52 . 0.73(4) no
O6 H61 . 0.75(5) no
O6 H62 . 0.89(6) no
O7 H71 . 0.79(4) no
O7 H72 . 0.77(4) no
O8 H81 . 0.85(5) no
O8 H83 . 0.63(4) no

loop_
_geom_hbond_atom_site_label_D
_geom_hbond_atom_site_label_H
_geom_hbond_atom_site_label_A
_geom_hbond_site_symmetry_A
_geom_hbond_distance_DH
_geom_hbond_distance_HA
_geom_hbond_distance_DA
_geom_hbond_angle_DHA
_geom_hbond_publ_flag
O5 H51 O11 2_645 0.78(4) 2.00(4) 2.771(2) 171(4) yes
O5 H52 O8 1_545 0.73(4) 2.02(4) 2.742(3) 170(3) yes
O6 H61 O42 4_665 0.75(5) 2.22(5) 2.954(3) 168(5) no
O6 H62 O12 1_655 0.89(6) 2.08(6) 2.919(3) 155(5) no
O7 H71 O12 2 0.79(4) 1.91(4) 2.694(3) 171(4) yes
O7 H72 O8 . 0.77(4) 1.95(4) 2.696(3) 164(4) yes
O8 H81 O42 2 0.85(5) 1.87(5) 2.722(3) 174(4) yes
O8 H83 O41 2_655 0.63(4) 2.13(4) 2.759(2) 177(4) yes
